data_7205914
loop_
_publ_author_name
'Gudavarthy, Rakesh V.'
'Burla, Niharika'
'Kulp, Elizabeth A.'
'Limmer, Steven J.'
'Sinn, Ekkehard'
'Switzer, Jay A.'

_publ_section_title
;
 Epitaxial electrodeposition of chiral CuO films from copper(ii)
 complexes of malic acid on Cu(111) and Cu(110) single crystals
;
_journal_issue 17
_journal_name_full 'Journal of Materials Chemistry'
_journal_page_first 6209
_journal_paper_doi 10.1039/c0jm03423a
_journal_volume 21
_journal_year 2011
_chemical_absolute_configuration rmad
_chemical_formula_moiety 'C8 H10 Cu O10, 2(H2 O)'
_chemical_formula_sum 'C8 H14 Cu O12'
_chemical_formula_weight 365.73
_chemical_name_common 'Cu(ii)malate enantiomer L'
_chemical_name_systematic
;
?
;
_space_group_IT_number 4
_symmetry_cell_setting monoclinic
_symmetry_space_group_name_Hall 'P 2yb'
_symmetry_space_group_name_H-M 'P 1 21 1'
_atom_sites_solution_hydrogens geom
_atom_sites_solution_primary direct
_atom_sites_solution_secondary difmap
_audit_creation_method SHELXL-97
_cell_angle_alpha 90.00
_cell_angle_beta 92.778(7)
_cell_angle_gamma 90.00
_cell_formula_units_Z 2
_cell_length_a 7.584(4)
_cell_length_b 10.214(5)
_cell_length_c 8.169(4)
_cell_measurement_reflns_used 953
_cell_measurement_temperature 298(11)
_cell_measurement_theta_max 28.31
_cell_measurement_theta_min 3.35
_cell_volume 632.1(6)
_computing_cell_refinement 'Bruker SAINT (Bruker, 2008)'
_computing_data_collection 'Bruker SMART (Bruker, 2001)'
_computing_data_reduction 'Bruker SAINT'
_computing_molecular_graphics 'Bruker SHELXTL'
_computing_publication_material 'Bruker SHELXTL'
_computing_structure_refinement 'SHELXL-97 (Sheldrick, 2008)'
_computing_structure_solution 'SHELXS-97 (Sheldrick, 2008)'
_diffrn_ambient_temperature 298(11)
_diffrn_measured_fraction_theta_full 0.996
_diffrn_measured_fraction_theta_max 0.996
_diffrn_measurement_device_type 'Smart-Apex CCD area detector'
_diffrn_measurement_method 'phi and omega scans'
_diffrn_radiation_monochromator graphite
_diffrn_radiation_source 'fine-focus sealed tube'
_diffrn_radiation_type MoK\a
_diffrn_radiation_wavelength 0.71073
_diffrn_reflns_av_R_equivalents 0.0178
_diffrn_reflns_av_sigmaI/netI 0.0335
_diffrn_reflns_limit_h_max 10
_diffrn_reflns_limit_h_min -9
_diffrn_reflns_limit_k_max 13
_diffrn_reflns_limit_k_min -13
_diffrn_reflns_limit_l_max 10
_diffrn_reflns_limit_l_min -10
_diffrn_reflns_number 6473
_diffrn_reflns_theta_full 28.34
_diffrn_reflns_theta_max 28.34
_diffrn_reflns_theta_min 2.69
_exptl_absorpt_coefficient_mu 1.794
_exptl_absorpt_correction_T_max 0.7746
_exptl_absorpt_correction_T_min 0.5339
_exptl_absorpt_correction_type multi-scan
_exptl_absorpt_process_details '(SADABS; Bruker, 2008)'
_exptl_crystal_colour blue
_exptl_crystal_density_diffrn 1.921
_exptl_crystal_density_method 'not measured'
_exptl_crystal_description fragment
_exptl_crystal_F_000 374
_exptl_crystal_size_max 0.40
_exptl_crystal_size_mid 0.20
_exptl_crystal_size_min 0.15
_refine_diff_density_max 0.428
_refine_diff_density_min -0.332
_refine_diff_density_rms 0.067
_refine_ls_abs_structure_details 'Flack H D (1983), Acta Cryst. A39, 876-881'
_refine_ls_abs_structure_Flack 0.009(9)
_refine_ls_extinction_method none
_refine_ls_goodness_of_fit_ref 1.024
_refine_ls_hydrogen_treatment mixed
_refine_ls_matrix_type full
_refine_ls_number_parameters 202
_refine_ls_number_reflns 3072
_refine_ls_number_restraints 7
_refine_ls_restrained_S_all 1.027
_refine_ls_R_factor_all 0.0245
_refine_ls_R_factor_gt 0.0241
_refine_ls_shift/su_max 0.001
_refine_ls_shift/su_mean 0.000
_refine_ls_structure_factor_coef Fsqd
_refine_ls_weighting_details 'calc w=1/[\s^2^(Fo^2^)+(0.0436P)^2^+0.0000P] where P=(Fo^2^+2Fc^2^)/3'
_refine_ls_weighting_scheme calc
_refine_ls_wR_factor_gt 0.0663
_refine_ls_wR_factor_ref 0.0666
_reflns_number_gt 3022
_reflns_number_total 3072
_reflns_threshold_expression >2sigma(I)
_cod_data_source_file c0jm03423a.txt
_cod_data_source_block sad3
_cod_depositor_comments
;
The following automatic conversions were performed:
'_symmetry_cell_setting' value 'Monoclinic' changed to 'monoclinic'
according to '/home/saulius/struct/CIF-dictionaries/cif_core.dic'
dictionary named 'cif_core.dic' version 2.4.1 from
2010-06-29.

'_exptl_absorpt_correction_type' value 'Multi-scan' changed
to 'multi-scan' according to
'/home/saulius/struct/CIF-dictionaries/cif_core.dic' dictionary named
'cif_core.dic' version 2.4.1 from 2010-06-29.

Automatic conversion script
Id: cif_fix_enum 1555 2011-01-17 13:19:09Z saulius 
;
_cod_original_cell_volume 632.1(5)
_cod_original_sg_symbol_H-M P2(1)
_cod_database_code 7205914

loop_
_symmetry_equiv_pos_as_xyz
'x, y, z'
'-x, y+1/2, -z'

loop_
_atom_site_label
_atom_site_type_symbol
_atom_site_fract_x
_atom_site_fract_y
_atom_site_fract_z
_atom_site_U_iso_or_equiv
_atom_site_adp_type
_atom_site_occupancy
_atom_site_symmetry_multiplicity
_atom_site_calc_flag
_atom_site_refinement_flags
_atom_site_disorder_assembly
_atom_site_disorder_group
Cu1 Cu 0.73009(3) 0.73173(3) 0.74118(3) 0.02647(8) Uani 1 1 d . . .
O1 O 0.87260(19) 0.87882(15) 0.68944(19) 0.0277(3) Uani 1 1 d . . .
O2 O 0.8645(2) 1.09149(17) 0.6441(2) 0.0399(4) Uani 1 1 d . . .
O3 O 0.5337(2) 0.85056(15) 0.6784(2) 0.0308(3) Uani 1 1 d . . .
H3C H 0.4377 0.8332 0.6331 0.037 Uiso 1 1 calc R . .
O4 O 0.2683(2) 1.13065(19) 0.5153(2) 0.0410(4) Uani 1 1 d . . .
O5 O 0.1921(3) 1.0781(2) 0.7651(2) 0.0386(4) Uani 1 1 d . . .
H5A H 0.0924 1.0898 0.7243 0.046 Uiso 1 1 calc R . .
O6 O 0.59581(18) 0.58485(15) 0.81867(19) 0.0290(3) Uani 1 1 d . . .
O7 O 0.6239(2) 0.37543(17) 0.8897(2) 0.0354(4) Uani 1 1 d . . .
O8 O 0.92785(19) 0.62213(15) 0.8165(2) 0.0333(3) Uani 1 1 d . . .
H8A H 1.0350 0.6285 0.8334 0.040 Uiso 1 1 calc R . .
O9 O 1.2225(2) 0.4155(2) 0.7162(2) 0.0393(5) Uani 1 1 d . . .
O10 O 1.2975(2) 0.35491(18) 0.9717(2) 0.0351(4) Uani 1 1 d . . .
H10A H 1.3839 0.4033 0.9729 0.042 Uiso 1 1 calc R . .
C1 C 0.7912(3) 0.9846(2) 0.6553(3) 0.0262(4) Uani 1 1 d . . .
C2 C 0.5905(2) 0.9778(2) 0.6263(3) 0.0249(4) Uani 1 1 d . . .
H2A H 0.5611 0.9876 0.5088 0.030 Uiso 1 1 calc R . .
C3 C 0.4971(3) 1.0853(2) 0.7192(3) 0.0290(4) Uani 1 1 d . . .
H3A H 0.4987 1.0634 0.8348 0.035 Uiso 1 1 calc R . .
H3B H 0.5597 1.1674 0.7078 0.035 Uiso 1 1 calc R . .
C4 C 0.3090(3) 1.1011(2) 0.6545(3) 0.0250(4) Uani 1 1 d . . .
C5 C 0.6861(2) 0.4809(2) 0.8424(2) 0.0241(4) Uani 1 1 d . . .
C6 C 0.8802(2) 0.48623(19) 0.8019(2) 0.0229(4) Uani 1 1 d . . .
H6A H 0.8906 0.4592 0.6876 0.028 Uiso 1 1 calc R . .
C7 C 0.9966(3) 0.3990(2) 0.9100(2) 0.0282(4) Uani 1 1 d . . .
H7A H 0.9993 0.4321 1.0214 0.034 Uiso 1 1 calc R . .
H7B H 0.9468 0.3116 0.9105 0.034 Uiso 1 1 calc R . .
C8 C 1.1822(3) 0.3921(2) 0.8531(3) 0.0248(4) Uani 1 1 d . . .
O1W O 0.7773(2) 1.3083(2) 0.4560(2) 0.0421(4) Uani 1 1 d D . .
H1A H 0.862(3) 1.335(3) 0.419(4) 0.051 Uiso 1 1 d D . .
H1B H 0.791(4) 1.239(2) 0.503(3) 0.051 Uiso 1 1 d D . .
O2W O 1.2533(2) 0.6721(2) 0.9014(3) 0.0509(5) Uani 1 1 d D . .
H2B H 1.262(4) 0.741(2) 0.955(4) 0.061 Uiso 1 1 d D . .
H2C H 1.354(3) 0.653(3) 0.874(4) 0.061 Uiso 1 1 d D . .

loop_
_atom_site_aniso_label
_atom_site_aniso_U_11
_atom_site_aniso_U_22
_atom_site_aniso_U_33
_atom_site_aniso_U_23
_atom_site_aniso_U_13
_atom_site_aniso_U_12
Cu1 0.01854(11) 0.02223(11) 0.03848(13) 0.00370(10) -0.00016(8) 0.00026(12)
O1 0.0186(7) 0.0260(7) 0.0383(7) 0.0043(6) 0.0005(5) 0.0008(5)
O2 0.0209(7) 0.0295(8) 0.0690(11) 0.0115(8) -0.0010(7) -0.0020(6)
O3 0.0194(7) 0.0238(7) 0.0485(9) 0.0031(6) -0.0066(6) -0.0018(5)
O4 0.0379(9) 0.0499(10) 0.0347(8) 0.0059(7) -0.0022(7) 0.0044(8)
O5 0.0213(8) 0.0550(11) 0.0397(10) 0.0041(8) 0.0045(7) -0.0035(8)
O6 0.0188(7) 0.0262(7) 0.0421(8) 0.0039(6) 0.0030(6) 0.0015(6)
O7 0.0197(7) 0.0289(8) 0.0576(10) 0.0117(7) 0.0015(6) -0.0007(6)
O8 0.0179(7) 0.0246(8) 0.0566(10) 0.0038(7) -0.0065(6) -0.0014(5)
O9 0.0280(9) 0.0588(13) 0.0313(8) 0.0023(8) 0.0052(7) 0.0022(7)
O10 0.0189(7) 0.0453(9) 0.0411(9) 0.0118(7) -0.0003(6) 0.0007(6)
C1 0.0184(9) 0.0285(10) 0.0317(10) 0.0019(8) 0.0027(7) -0.0005(7)
C2 0.0190(9) 0.0233(9) 0.0323(9) 0.0014(7) 0.0002(7) 0.0011(7)
C3 0.0206(9) 0.0298(10) 0.0366(10) -0.0064(8) -0.0004(8) -0.0006(8)
C4 0.0229(9) 0.0191(9) 0.0330(9) -0.0025(7) 0.0011(7) 0.0006(7)
C5 0.0190(9) 0.0242(9) 0.0289(9) 0.0004(7) -0.0012(7) 0.0004(7)
C6 0.0167(8) 0.0239(9) 0.0281(9) 0.0023(7) 0.0002(6) -0.0010(7)
C7 0.0190(9) 0.0317(10) 0.0341(10) 0.0079(8) 0.0028(7) 0.0044(7)
C8 0.0181(9) 0.0217(9) 0.0345(10) 0.0007(7) 0.0014(8) 0.0005(7)
O1W 0.0304(9) 0.0390(10) 0.0563(11) 0.0089(8) -0.0054(8) 0.0044(7)
O2W 0.0230(8) 0.0483(11) 0.0811(15) -0.0300(10) -0.0012(8) -0.0006(8)

loop_
_atom_type_symbol
_atom_type_description
_atom_type_scat_dispersion_real
_atom_type_scat_dispersion_imag
_atom_type_scat_source
C C 0.0033 0.0016 'International Tables Vol C Tables 4.2.6.8 and 6.1.1.4'
H H 0.0000 0.0000 'International Tables Vol C Tables 4.2.6.8 and 6.1.1.4'
O O 0.0106 0.0060 'International Tables Vol C Tables 4.2.6.8 and 6.1.1.4'
Cu Cu 0.3201 1.2651 'International Tables Vol C Tables 4.2.6.8 and 6.1.1.4'

loop_
_geom_angle_atom_site_label_1
_geom_angle_atom_site_label_2
_geom_angle_atom_site_label_3
_geom_angle
_geom_angle_site_symmetry_1
_geom_angle_site_symmetry_3
_geom_angle_publ_flag
O1 Cu1 O6 173.60(7) . . ?
O1 Cu1 O8 94.98(7) . . ?
O6 Cu1 O8 81.98(7) . . ?
O1 Cu1 O3 83.48(7) . . ?
O6 Cu1 O3 99.18(7) . . ?
O8 Cu1 O3 175.98(7) . . ?
O1 Cu1 O4 96.98(7) . 2_646 ?
O6 Cu1 O4 88.66(7) . 2_646 ?
O8 Cu1 O4 89.53(7) . 2_646 ?
O3 Cu1 O4 94.33(7) . 2_646 ?
C1 O1 Cu1 116.36(14) . . ?
C2 O3 Cu1 113.59(12) . . ?
C2 O3 H3C 109.5 . . ?
Cu1 O3 H3C 128.9 . . ?
C4 O4 Cu1 161.24(17) . 2_656 ?
C4 O5 H5A 109.5 . . ?
C5 O6 Cu1 114.10(13) . . ?
C6 O8 Cu1 110.01(12) . . ?
C6 O8 H8A 109.5 . . ?
Cu1 O8 H8A 138.5 . . ?
C8 O10 H10A 109.5 . . ?
O2 C1 O1 123.74(19) . . ?
O2 C1 C2 118.55(19) . . ?
O1 C1 C2 117.71(18) . . ?
O3 C2 C3 110.49(16) . . ?
O3 C2 C1 107.73(16) . . ?
C3 C2 C1 111.83(17) . . ?
O3 C2 H2A 108.9 . . ?
C3 C2 H2A 108.9 . . ?
C1 C2 H2A 108.9 . . ?
C4 C3 C2 110.90(17) . . ?
C4 C3 H3A 109.5 . . ?
C2 C3 H3A 109.5 . . ?
C4 C3 H3B 109.5 . . ?
C2 C3 H3B 109.5 . . ?
H3A C3 H3B 108.0 . . ?
O4 C4 O5 122.9(2) . . ?
O4 C4 C3 123.7(2) . . ?
O5 C4 C3 113.44(18) . . ?
O7 C5 O6 124.04(19) . . ?
O7 C5 C6 118.85(18) . . ?
O6 C5 C6 117.04(18) . . ?
O8 C6 C7 112.56(16) . . ?
O8 C6 C5 104.93(16) . . ?
C7 C6 C5 113.28(16) . . ?
O8 C6 H6A 108.6 . . ?
C7 C6 H6A 108.6 . . ?
C5 C6 H6A 108.6 . . ?
C8 C7 C6 112.08(17) . . ?
C8 C7 H7A 109.2 . . ?
C6 C7 H7A 109.2 . . ?
C8 C7 H7B 109.2 . . ?
C6 C7 H7B 109.2 . . ?
H7A C7 H7B 107.9 . . ?
O9 C8 O10 123.3(2) . . ?
O9 C8 C7 124.33(19) . . ?
O10 C8 C7 112.36(18) . . ?
H1A O1W H1B 114(3) . . ?
H2B O2W H2C 107(2) . . ?

loop_
_geom_bond_atom_site_label_1
_geom_bond_atom_site_label_2
_geom_bond_distance
_geom_bond_site_symmetry_2
_geom_bond_publ_flag
Cu1 O1 1.9101(16) . ?
Cu1 O6 1.9369(17) . ?
Cu1 O8 1.9473(16) . ?
Cu1 O3 1.9698(17) . ?
Cu1 O4 2.336(2) 2_646 ?
O1 C1 1.269(3) . ?
O2 C1 1.230(3) . ?
O3 C2 1.440(3) . ?
O3 H3C 0.8200 . ?
O4 C4 1.202(3) . ?
O4 Cu1 2.336(2) 2_656 ?
O5 C4 1.317(3) . ?
O5 H5A 0.8200 . ?
O6 C5 1.273(3) . ?
O7 C5 1.245(3) . ?
O8 C6 1.438(3) . ?
O8 H8A 0.8200 . ?
O9 C8 1.198(3) . ?
O10 C8 1.329(3) . ?
O10 H10A 0.8200 . ?
C1 C2 1.531(3) . ?
C2 C3 1.528(3) . ?
C2 H2A 0.9800 . ?
C3 C4 1.506(3) . ?
C3 H3A 0.9700 . ?
C3 H3B 0.9700 . ?
C5 C6 1.526(3) . ?
C6 C7 1.509(3) . ?
C6 H6A 0.9800 . ?
C7 C8 1.505(3) . ?
C7 H7A 0.9700 . ?
C7 H7B 0.9700 . ?
O1W H1A 0.777(16) . ?
O1W H1B 0.805(17) . ?
O2W H2B 0.829(18) . ?
O2W H2C 0.825(17) . ?

loop_
_geom_torsion_atom_site_label_1
_geom_torsion_atom_site_label_2
_geom_torsion_atom_site_label_3
_geom_torsion_atom_site_label_4
_geom_torsion
_geom_torsion_site_symmetry_1
_geom_torsion_site_symmetry_2
_geom_torsion_site_symmetry_3
_geom_torsion_site_symmetry_4
_geom_torsion_publ_flag
O8 Cu1 O1 C1 -170.23(15) . . . . ?
O3 Cu1 O1 C1 6.05(15) . . . . ?
O4 Cu1 O1 C1 99.64(16) 2_646 . . . ?
O1 Cu1 O3 C2 0.94(13) . . . . ?
O6 Cu1 O3 C2 175.06(13) . . . . ?
O4 Cu1 O3 C2 -95.60(14) 2_646 . . . ?
O8 Cu1 O6 C5 -15.52(15) . . . . ?
O3 Cu1 O6 C5 168.37(15) . . . . ?
O4 Cu1 O6 C5 74.20(15) 2_646 . . . ?
O1 Cu1 O8 C6 -155.81(13) . . . . ?
O6 Cu1 O8 C6 29.86(13) . . . . ?
O4 Cu1 O8 C6 -58.85(14) 2_646 . . . ?
Cu1 O1 C1 O2 168.52(18) . . . . ?
Cu1 O1 C1 C2 -11.6(2) . . . . ?
Cu1 O3 C2 C3 -128.64(14) . . . . ?
Cu1 O3 C2 C1 -6.2(2) . . . . ?
O2 C1 C2 O3 -168.53(19) . . . . ?
O1 C1 C2 O3 11.6(3) . . . . ?
O2 C1 C2 C3 -46.9(3) . . . . ?
O1 C1 C2 C3 133.2(2) . . . . ?
O3 C2 C3 C4 -75.7(2) . . . . ?
C1 C2 C3 C4 164.32(18) . . . . ?
Cu1 O4 C4 O5 142.0(4) 2_656 . . . ?
Cu1 O4 C4 C3 -38.7(6) 2_656 . . . ?
C2 C3 C4 O4 -60.5(3) . . . . ?
C2 C3 C4 O5 118.9(2) . . . . ?
Cu1 O6 C5 O7 -178.89(17) . . . . ?
Cu1 O6 C5 C6 -1.9(2) . . . . ?
Cu1 O8 C6 C7 -159.50(13) . . . . ?
Cu1 O8 C6 C5 -35.88(17) . . . . ?
O7 C5 C6 O8 -157.64(19) . . . . ?
O6 C5 C6 O8 25.2(2) . . . . ?
O7 C5 C6 C7 -34.5(3) . . . . ?
O6 C5 C6 C7 148.39(18) . . . . ?
O8 C6 C7 C8 -68.9(2) . . . . ?
C5 C6 C7 C8 172.27(17) . . . . ?
C6 C7 C8 O9 -22.3(3) . . . . ?
C6 C7 C8 O10 158.66(18) . . . . ?
